data_4087660
loop_
_publ_author_name
'Zhang, Guangchao'
'Wang, Shaowu'
'Zhou, Shuangliu'
'Wei, Yun'
'Guo, Liping'
'Zhu, Xiancui'
'Zhang, Lijun'
'Gu, Xiaoxia'
'Mu, Xiaolong'

_publ_section_title
;
 Synthesis and Reactivity of Rare-Earth-Metal Monoalkyl Complexes
 Supported by Bidentate Indolyl Ligands and Their High Performance in
 Isoprene 1,4-cis Polymerization
;
_journal_issue 17
_journal_name_full Organometallics
_journal_page_first 4251
_journal_paper_doi 10.1021/acs.organomet.5b00467
_journal_volume 34
_journal_year 2015
_chemical_formula_sum 'C67 H81 N6 Y'
_chemical_formula_weight 1059.29
_space_group_IT_number 14
_space_group_name_Hall '-P 2ybc'
_space_group_name_H-M_alt 'P 1 21/c 1'
_symmetry_cell_setting monoclinic
_symmetry_space_group_name_H-M 'P 1 21/c 1'
_atom_sites_solution_hydrogens geom
_atom_sites_solution_primary direct
_atom_sites_solution_secondary difmap
_audit_creation_method SHELXL-97
_cell_angle_alpha 90.00
_cell_angle_beta 90.849(4)
_cell_angle_gamma 90.00
_cell_formula_units_Z 4
_cell_length_a 13.171(3)
_cell_length_b 19.879(4)
_cell_length_c 25.005(5)
_cell_measurement_reflns_used 5468
_cell_measurement_temperature 293(2)
_cell_measurement_theta_max 20.65
_cell_measurement_theta_min 2.20
_cell_volume 6546(2)
_computing_cell_refinement 'Bruker SMART'
_computing_data_collection 'Bruker SMART'
_computing_data_reduction 'Bruker SAINT'
_computing_molecular_graphics 'Bruker SHELXTL'
_computing_publication_material 'Bruker SHELXTL'
_computing_structure_refinement 'SHELXL-97 (Sheldrick, 1997)'
_computing_structure_solution 'SHELXS-97 (Sheldrick, 1990)'
_diffrn_ambient_temperature 293(2)
_diffrn_measured_fraction_theta_full 0.999
_diffrn_measured_fraction_theta_max 0.999
_diffrn_measurement_device_type 'CCD area detector'
_diffrn_measurement_method 'phi and omega scans'
_diffrn_radiation_monochromator graphite
_diffrn_radiation_source 'fine-focus sealed tube'
_diffrn_radiation_type MoK\a
_diffrn_radiation_wavelength 0.71073
_diffrn_reflns_av_R_equivalents 0.1210
_diffrn_reflns_av_sigmaI/netI 0.1390
_diffrn_reflns_limit_h_max 15
_diffrn_reflns_limit_h_min -15
_diffrn_reflns_limit_k_max 22
_diffrn_reflns_limit_k_min -23
_diffrn_reflns_limit_l_max 29
_diffrn_reflns_limit_l_min -29
_diffrn_reflns_number 45813
_diffrn_reflns_theta_full 25.00
_diffrn_reflns_theta_max 25.00
_diffrn_reflns_theta_min 1.63
_exptl_absorpt_coefficient_mu 0.931
_exptl_absorpt_correction_T_max 0.8807
_exptl_absorpt_correction_T_min 0.8578
_exptl_absorpt_correction_type multi-scan
_exptl_crystal_colour colorless
_exptl_crystal_density_diffrn 1.075
_exptl_crystal_density_method 'not measured'
_exptl_crystal_description block
_exptl_crystal_F_000 2256
_exptl_crystal_size_max 0.17
_exptl_crystal_size_mid 0.16
_exptl_crystal_size_min 0.14
_platon_squeeze_details
;
;
_refine_diff_density_max 0.845
_refine_diff_density_min -0.399
_refine_diff_density_rms 0.065
_refine_ls_extinction_method none
_refine_ls_goodness_of_fit_ref 0.995
_refine_ls_hydrogen_treatment mixed
_refine_ls_matrix_type full
_refine_ls_number_parameters 683
_refine_ls_number_reflns 11521
_refine_ls_number_restraints 0
_refine_ls_restrained_S_all 0.995
_refine_ls_R_factor_all 0.1339
_refine_ls_R_factor_gt 0.0649
_refine_ls_shift/su_max 0.001
_refine_ls_shift/su_mean 0.000
_refine_ls_structure_factor_coef Fsqd
_refine_ls_weighting_details 'calc w=1/[\s^2^(Fo^2^)+(0.0591P)^2^+0.0000P] where P=(Fo^2^+2Fc^2^)/3'
_refine_ls_weighting_scheme calc
_refine_ls_wR_factor_gt 0.1410
_refine_ls_wR_factor_ref 0.1582
_reflns_number_gt 5724
_reflns_number_total 11521
_reflns_threshold_expression >2sigma(I)
_cod_data_source_file om5b00467_si_002.cif
_cod_data_source_block tp-1-Y
_cod_depositor_comments
;
The following automatic conversions were performed:

data item '_symmetry_cell_setting' value 'Monoclinic' was changed to
'monoclinic' in accordance with the
/home/saulius/struct/COD-crude-data/automatic-downloads/DataCite-retrospective/ACS/depositions/lib/dictionaries/cif_core.dic
dictionary named 'cif_core.dic' version 2.4.2 last updated on
2011-04-26.

Automatic conversion script
Id: cif_fix_values 6909 2019-04-08 15:41:33Z antanas 
;
_cod_original_sg_symbol_H-M P21/c
_cod_database_code 4087660

loop_
_symmetry_equiv_pos_as_xyz
'x, y, z'
'-x, y+1/2, -z+1/2'
'-x, -y, -z'
'x, -y-1/2, z-1/2'

loop_
_atom_site_label
_atom_site_type_symbol
_atom_site_fract_x
_atom_site_fract_y
_atom_site_fract_z
_atom_site_U_iso_or_equiv
_atom_site_adp_type
_atom_site_occupancy
_atom_site_symmetry_multiplicity
_atom_site_calc_flag
_atom_site_refinement_flags
Y1 Y 0.70895(3) 0.14113(2) 0.324359(17) 0.03665(15) Uani 1 1 d .
N5 N 0.5627(3) 0.15986(19) 0.27515(14) 0.0410(10) Uani 1 1 d .
N4 N 0.5958(3) 0.10599(18) 0.39956(15) 0.0382(10) Uani 1 1 d .
C23 C 0.4719(4) 0.2291(3) 0.2181(2) 0.0534(14) Uani 1 1 d .
H23 H 0.4496 0.2677 0.2006 0.064 Uiso 1 1 calc R
C47 C 0.8059(4) -0.1742(3) 0.3465(3) 0.0693(17) Uani 1 1 d .
H47 H 0.8085 -0.2196 0.3554 0.083 Uiso 1 1 calc R
C56 C 0.8869(4) 0.1375(2) 0.21009(18) 0.0449(12) Uani 1 1 d .
N2 N 0.8269(3) 0.11974(19) 0.25563(14) 0.0397(10) Uani 1 1 d .
C1 C 0.7375(3) 0.1446(2) 0.44995(18) 0.0407(11) Uani 1 1 d .
N1 N 0.7801(3) 0.03237(19) 0.31003(14) 0.0394(10) Uani 1 1 d .
C44 C 0.7923(4) -0.0377(3) 0.3211(2) 0.0456(13) Uani 1 1 d .
C31 C 0.7606(4) 0.3202(2) 0.3190(2) 0.0457(13) Uani 1 1 d .
N6 N 0.6941(3) 0.26498(19) 0.30390(15) 0.0429(10) Uani 1 1 d .
C61 C 0.9933(4) 0.1383(3) 0.21485(19) 0.0488(13) Uani 1 1 d .
C57 C 0.8394(4) 0.1529(3) 0.1613(2) 0.0552(14) Uani 1 1 d .
C48 C 0.8352(4) -0.1270(3) 0.3829(2) 0.0607(16) Uani 1 1 d .
H48 H 0.8603 -0.1407 0.4161 0.073 Uiso 1 1 calc R
N3 N 0.7881(3) 0.16811(19) 0.40524(15) 0.0421(10) Uani 1 1 d .
C2 C 0.7951(4) 0.1542(2) 0.4959(2) 0.0507(14) Uani 1 1 d .
H2 H 0.7768 0.1429 0.5305 0.061 Uiso 1 1 calc R
C36 C 0.7545(4) 0.3453(3) 0.3714(2) 0.0566(15) Uani 1 1 d .
C15 C 0.4741(4) 0.0111(3) 0.39879(18) 0.0479(13) Uani 1 1 d .
C32 C 0.8297(4) 0.3444(2) 0.2822(2) 0.0540(14) Uani 1 1 d .
C10 C 0.4918(4) 0.0814(3) 0.40092(18) 0.0438(13) Uani 1 1 d .
C62 C 1.0493(4) 0.1281(3) 0.2681(2) 0.0530(14) Uani 1 1 d .
H62 H 0.9986 0.1278 0.2964 0.064 Uiso 1 1 calc R
C28 C 0.4707(4) 0.0537(3) 0.2513(2) 0.0602(15) Uani 1 1 d .
H28 H 0.5082 0.0268 0.2748 0.072 Uiso 1 1 calc R
C7 C 0.9562(4) 0.2238(3) 0.3956(2) 0.0578(15) Uani 1 1 d .
H7 H 0.9509 0.2308 0.3589 0.069 Uiso 1 1 calc R
C25 C 0.3590(4) 0.1338(3) 0.1778(2) 0.0642(16) Uani 1 1 d .
H25 H 0.3210 0.1593 0.1536 0.077 Uiso 1 1 calc R
C29 C 0.4892(4) 0.1223(3) 0.24750(19) 0.0441(13) Uani 1 1 d .
C43 C 0.8341(3) 0.0561(3) 0.26929(19) 0.0425(12) Uani 1 1 d .
H43 H 0.8769 0.0275 0.2506 0.051 Uiso 1 1 calc R
C45 C 0.7627(4) -0.0864(3) 0.2829(2) 0.0486(13) Uani 1 1 d .
C51 C 0.9734(4) 0.0166(3) 0.3956(2) 0.082(2) Uani 1 1 d .
H51A H 0.9958 0.0523 0.4188 0.124 Uiso 1 1 calc R
H51B H 0.9712 0.0324 0.3593 0.124 Uiso 1 1 calc R
H51C H 1.0198 -0.0205 0.3985 0.124 Uiso 1 1 calc R
C11 C 0.4121(4) 0.1275(3) 0.4042(2) 0.0530(14) Uani 1 1 d .
C60 C 1.0497(4) 0.1506(3) 0.1690(2) 0.0675(16) Uani 1 1 d .
H60 H 1.1202 0.1503 0.1712 0.081 Uiso 1 1 calc R
C30 C 0.6167(4) 0.2773(3) 0.27403(19) 0.0516(14) Uani 1 1 d .
H30 H 0.6038 0.3214 0.2635 0.062 Uiso 1 1 calc R
C14 C 0.3734(4) -0.0114(3) 0.4006(2) 0.0613(16) Uani 1 1 d .
H14 H 0.3595 -0.0572 0.3992 0.074 Uiso 1 1 calc R
C49 C 0.8284(3) -0.0583(3) 0.3715(2) 0.0457(13) Uani 1 1 d .
C9 C 0.6394(4) 0.1155(2) 0.44553(19) 0.0456(13) Uani 1 1 d .
H9 H 0.6058 0.1030 0.4764 0.055 Uiso 1 1 calc R
C3 C 0.8868(4) 0.1841(3) 0.4804(2) 0.0503(14) Uani 1 1 d .
C22 C 0.5493(3) 0.2249(3) 0.25642(19) 0.0427(12) Uani 1 1 d .
C8 C 0.8785(4) 0.1921(2) 0.4241(2) 0.0436(13) Uani 1 1 d .
C42 C 0.7726(4) 0.3756(3) 0.1892(2) 0.082(2) Uani 1 1 d .
H42A H 0.7028 0.3761 0.1999 0.122 Uiso 1 1 calc R
H42B H 0.7764 0.3624 0.1523 0.122 Uiso 1 1 calc R
H42C H 0.8010 0.4198 0.1935 0.122 Uiso 1 1 calc R
C65 C 0.7242(4) 0.1516(4) 0.1552(2) 0.0744(19) Uani 1 1 d .
H65 H 0.6953 0.1553 0.1910 0.089 Uiso 1 1 calc R
C66 C 0.6817(5) 0.2093(3) 0.1214(2) 0.095(2) Uani 1 1 d .
H66A H 0.7008 0.2031 0.0848 0.143 Uiso 1 1 calc R
H66B H 0.7086 0.2512 0.1344 0.143 Uiso 1 1 calc R
H66C H 0.6090 0.2098 0.1236 0.143 Uiso 1 1 calc R
C52 C 0.8714(4) -0.0288(3) 0.4708(2) 0.0765(18) Uani 1 1 d .
H52A H 0.9226 -0.0628 0.4756 0.115 Uiso 1 1 calc R
H52B H 0.8064 -0.0469 0.4800 0.115 Uiso 1 1 calc R
H52C H 0.8869 0.0090 0.4933 0.115 Uiso 1 1 calc R
C24 C 0.4343(4) 0.1640(3) 0.2112(2) 0.0450(13) Uani 1 1 d .
C64 C 1.1046(4) 0.0601(3) 0.2695(2) 0.0796(19) Uani 1 1 d .
H64A H 1.0557 0.0243 0.2683 0.119 Uiso 1 1 calc R
H64B H 1.1446 0.0567 0.3018 0.119 Uiso 1 1 calc R
H64C H 1.1481 0.0567 0.2391 0.119 Uiso 1 1 calc R
C33 C 0.8960(5) 0.3953(3) 0.2998(3) 0.0802(19) Uani 1 1 d .
H33 H 0.9429 0.4131 0.2762 0.096 Uiso 1 1 calc R
C40 C 0.8328(4) 0.3252(3) 0.2243(2) 0.0576(15) Uani 1 1 d .
H40 H 0.7992 0.2813 0.2206 0.069 Uiso 1 1 calc R
C53 C 0.7227(4) -0.0695(3) 0.2280(2) 0.0576(15) Uani 1 1 d .
H53 H 0.7153 -0.0204 0.2265 0.069 Uiso 1 1 calc R
C67 C 0.6879(5) 0.0851(4) 0.1308(3) 0.116(3) Uani 1 1 d .
H67A H 0.7162 0.0799 0.0959 0.174 Uiso 1 1 calc R
H67B H 0.6151 0.0852 0.1280 0.174 Uiso 1 1 calc R
H67C H 0.7095 0.0485 0.1533 0.174 Uiso 1 1 calc R
C26 C 0.3449(4) 0.0678(4) 0.1825(3) 0.0760(19) Uani 1 1 d .
H26 H 0.2979 0.0477 0.1595 0.091 Uiso 1 1 calc R
C55 C 0.7959(5) -0.0893(3) 0.1838(2) 0.097(2) Uani 1 1 d .
H55A H 0.8566 -0.0628 0.1869 0.145 Uiso 1 1 calc R
H55B H 0.7643 -0.0815 0.1495 0.145 Uiso 1 1 calc R
H55C H 0.8128 -0.1361 0.1872 0.145 Uiso 1 1 calc R
C16 C 0.5598(4) -0.0393(3) 0.3966(2) 0.0520(14) Uani 1 1 d .
H16 H 0.6176 -0.0171 0.3798 0.062 Uiso 1 1 calc R
C35 C 0.8226(5) 0.3962(3) 0.3858(3) 0.083(2) Uani 1 1 d .
H35 H 0.8194 0.4146 0.4200 0.100 Uiso 1 1 calc R
C50 C 0.8688(4) -0.0060(3) 0.41164(19) 0.0547(14) Uani 1 1 d .
H50 H 0.8240 0.0333 0.4092 0.066 Uiso 1 1 calc R
C58 C 0.8988(5) 0.1653(3) 0.1167(2) 0.078(2) Uani 1 1 d .
H58 H 0.8679 0.1750 0.0839 0.094 Uiso 1 1 calc R
C63 C 1.1254(5) 0.1855(3) 0.2806(2) 0.086(2) Uani 1 1 d .
H63A H 1.1761 0.1868 0.2534 0.129 Uiso 1 1 calc R
H63B H 1.1573 0.1776 0.3148 0.129 Uiso 1 1 calc R
H63C H 1.0899 0.2277 0.2812 0.129 Uiso 1 1 calc R
C13 C 0.2940(4) 0.0346(3) 0.4046(2) 0.0671(17) Uani 1 1 d .
H13 H 0.2275 0.0191 0.4060 0.081 Uiso 1 1 calc R
C59 C 1.0023(5) 0.1632(3) 0.1209(2) 0.0751(19) Uani 1 1 d .
H59 H 1.0411 0.1705 0.0907 0.090 Uiso 1 1 calc R
C54 C 0.6176(4) -0.0997(3) 0.2161(2) 0.086(2) Uani 1 1 d .
H54A H 0.6213 -0.1478 0.2185 0.129 Uiso 1 1 calc R
H54B H 0.5956 -0.0869 0.1808 0.129 Uiso 1 1 calc R
H54C H 0.5700 -0.0831 0.2417 0.129 Uiso 1 1 calc R
C46 C 0.7732(4) -0.1552(3) 0.2975(3) 0.0655(17) Uani 1 1 d .
H46 H 0.7569 -0.1882 0.2724 0.079 Uiso 1 1 calc R
C27 C 0.3952(5) 0.0265(3) 0.2192(3) 0.0749(18) Uani 1 1 d .
H27 H 0.3781 -0.0187 0.2221 0.090 Uiso 1 1 calc R
C12 C 0.3130(4) 0.1021(3) 0.4065(2) 0.0690(17) Uani 1 1 d .
H12 H 0.2589 0.1319 0.4094 0.083 Uiso 1 1 calc R
C17 C 0.5334(5) -0.1022(3) 0.3630(3) 0.090(2) Uani 1 1 d .
H17A H 0.4827 -0.1282 0.3809 0.135 Uiso 1 1 calc R
H17B H 0.5933 -0.1290 0.3586 0.135 Uiso 1 1 calc R
H17C H 0.5077 -0.0885 0.3285 0.135 Uiso 1 1 calc R
C38 C 0.5788(5) 0.3716(3) 0.3970(2) 0.092(2) Uani 1 1 d .
H38A H 0.5994 0.4176 0.4014 0.138 Uiso 1 1 calc R
H38B H 0.5256 0.3615 0.4217 0.138 Uiso 1 1 calc R
H38C H 0.5544 0.3646 0.3611 0.138 Uiso 1 1 calc R
C6 C 1.0404(4) 0.2439(3) 0.4245(3) 0.0777(19) Uani 1 1 d .
H6 H 1.0931 0.2647 0.4065 0.093 Uiso 1 1 calc R
C19 C 0.4295(4) 0.2029(3) 0.4083(2) 0.0695(17) Uani 1 1 d .
H19 H 0.5000 0.2116 0.3984 0.083 Uiso 1 1 calc R
C39 C 0.6996(5) 0.3266(3) 0.4672(2) 0.083(2) Uani 1 1 d .
H39A H 0.7649 0.3057 0.4719 0.124 Uiso 1 1 calc R
H39B H 0.6501 0.3025 0.4875 0.124 Uiso 1 1 calc R
H39C H 0.7030 0.3723 0.4794 0.124 Uiso 1 1 calc R
C5 C 1.0504(5) 0.2344(3) 0.4803(3) 0.085(2) Uani 1 1 d .
H5 H 1.1094 0.2477 0.4982 0.102 Uiso 1 1 calc R
C4 C 0.9733(5) 0.2057(3) 0.5074(3) 0.0738(18) Uani 1 1 d .
H4 H 0.9785 0.2005 0.5444 0.089 Uiso 1 1 calc R
C41 C 0.9400(5) 0.3178(3) 0.2021(3) 0.093(2) Uani 1 1 d .
H41A H 0.9719 0.3612 0.2008 0.140 Uiso 1 1 calc R
H41B H 0.9362 0.2990 0.1668 0.140 Uiso 1 1 calc R
H41C H 0.9792 0.2886 0.2250 0.140 Uiso 1 1 calc R
C20 C 0.3617(4) 0.2430(3) 0.3705(3) 0.094(2) Uani 1 1 d .
H20A H 0.2921 0.2372 0.3804 0.141 Uiso 1 1 calc R
H20B H 0.3707 0.2274 0.3346 0.141 Uiso 1 1 calc R
H20C H 0.3794 0.2898 0.3727 0.141 Uiso 1 1 calc R
C18 C 0.5930(4) -0.0597(3) 0.4525(2) 0.084(2) Uani 1 1 d .
H18A H 0.6129 -0.0205 0.4724 0.127 Uiso 1 1 calc R
H18B H 0.6495 -0.0901 0.4504 0.127 Uiso 1 1 calc R
H18C H 0.5378 -0.0816 0.4701 0.127 Uiso 1 1 calc R
C37 C 0.6692(5) 0.3254(3) 0.4081(2) 0.0680(17) Uani 1 1 d .
H37 H 0.6487 0.2794 0.3990 0.082 Uiso 1 1 calc R
C21 C 0.4170(6) 0.2258(3) 0.4649(3) 0.120(3) Uani 1 1 d .
H21A H 0.3475 0.2201 0.4750 0.179 Uiso 1 1 calc R
H21B H 0.4354 0.2724 0.4678 0.179 Uiso 1 1 calc R
H21C H 0.4601 0.1995 0.4881 0.179 Uiso 1 1 calc R
C34 C 0.8929(6) 0.4195(4) 0.3516(3) 0.104(2) Uani 1 1 d .
H34 H 0.9393 0.4519 0.3630 0.124 Uiso 1 1 calc R

loop_
_atom_site_aniso_label
_atom_site_aniso_U_11
_atom_site_aniso_U_22
_atom_site_aniso_U_33
_atom_site_aniso_U_23
_atom_site_aniso_U_13
_atom_site_aniso_U_12
Y1 0.0367(3) 0.0365(3) 0.0367(3) 0.0005(3) -0.00047(19) -0.0019(3)
N5 0.036(2) 0.040(3) 0.046(2) 0.0063(19) -0.0043(19) -0.0036(19)
N4 0.036(2) 0.037(2) 0.041(2) 0.0019(19) 0.001(2) -0.0039(19)
C23 0.047(3) 0.054(4) 0.059(4) 0.010(3) -0.009(3) 0.006(3)
C47 0.074(5) 0.037(4) 0.097(5) 0.007(4) 0.000(4) 0.002(3)
C56 0.056(3) 0.044(3) 0.036(3) -0.001(3) 0.010(2) -0.006(3)
N2 0.036(2) 0.039(3) 0.044(2) -0.0004(19) 0.0008(19) -0.0058(19)
C1 0.042(3) 0.041(3) 0.039(3) -0.005(3) -0.002(2) 0.002(3)
N1 0.047(3) 0.034(2) 0.038(2) 0.0032(19) 0.004(2) -0.003(2)
C44 0.042(3) 0.042(3) 0.053(3) -0.005(3) 0.011(3) -0.005(3)
C31 0.043(3) 0.040(3) 0.054(4) 0.001(3) -0.006(3) -0.007(3)
N6 0.049(3) 0.038(3) 0.042(2) 0.0010(19) -0.002(2) -0.001(2)
C61 0.049(3) 0.049(3) 0.048(3) -0.001(3) 0.007(3) -0.006(3)
C57 0.064(4) 0.063(4) 0.039(3) 0.006(3) 0.010(3) -0.002(3)
C48 0.054(4) 0.044(4) 0.084(4) 0.014(3) -0.003(3) 0.008(3)
N3 0.041(3) 0.043(3) 0.042(2) -0.0008(19) -0.004(2) -0.005(2)
C2 0.055(3) 0.054(4) 0.043(3) 0.001(3) -0.003(3) 0.002(3)
C36 0.064(4) 0.046(4) 0.059(4) -0.001(3) -0.011(3) -0.001(3)
C15 0.050(3) 0.056(4) 0.038(3) -0.004(3) 0.007(3) -0.007(3)
C32 0.064(4) 0.038(4) 0.060(4) 0.007(3) -0.012(3) -0.008(3)
C10 0.040(3) 0.054(4) 0.037(3) 0.004(3) 0.000(2) 0.000(3)
C62 0.044(3) 0.050(4) 0.066(4) 0.000(3) 0.005(3) 0.000(3)
C28 0.058(4) 0.053(4) 0.070(4) 0.004(3) -0.010(3) -0.013(3)
C7 0.045(4) 0.064(4) 0.065(4) -0.008(3) 0.000(3) -0.009(3)
C25 0.044(3) 0.079(5) 0.069(4) -0.004(4) -0.014(3) 0.002(4)
C29 0.032(3) 0.050(4) 0.050(3) -0.004(3) -0.002(2) -0.009(3)
C43 0.035(3) 0.042(3) 0.050(3) -0.009(3) -0.001(2) -0.004(2)
C45 0.044(3) 0.045(4) 0.057(4) -0.004(3) 0.000(3) -0.003(3)
C51 0.078(5) 0.098(5) 0.071(4) 0.003(4) -0.005(4) -0.028(4)
C11 0.047(3) 0.054(4) 0.058(3) 0.010(3) -0.002(3) -0.002(3)
C60 0.065(4) 0.068(4) 0.070(4) 0.009(3) 0.023(3) 0.002(3)
C30 0.060(4) 0.044(3) 0.051(3) 0.011(3) 0.001(3) 0.000(3)
C14 0.057(4) 0.067(4) 0.060(4) -0.007(3) 0.011(3) -0.019(3)
C49 0.032(3) 0.047(3) 0.059(4) 0.001(3) 0.004(3) -0.001(3)
C9 0.043(3) 0.058(4) 0.036(3) 0.004(2) 0.001(3) -0.004(3)
C3 0.042(3) 0.048(4) 0.060(4) -0.011(3) -0.009(3) 0.006(3)
C22 0.028(3) 0.047(3) 0.052(3) 0.004(3) -0.005(2) 0.001(3)
C8 0.038(3) 0.038(3) 0.054(4) -0.010(3) -0.004(3) 0.005(3)
C42 0.084(5) 0.086(5) 0.074(4) 0.021(3) 0.003(4) 0.012(4)
C65 0.070(4) 0.115(6) 0.038(3) 0.009(4) -0.002(3) -0.002(4)
C66 0.102(6) 0.121(6) 0.063(4) -0.007(4) -0.008(4) 0.011(5)
C52 0.074(4) 0.095(5) 0.061(4) 0.006(3) 0.002(3) -0.004(4)
C24 0.029(3) 0.051(4) 0.054(3) -0.001(3) -0.003(3) -0.004(2)
C64 0.066(4) 0.079(5) 0.094(5) 0.012(4) 0.002(4) 0.011(4)
C33 0.076(5) 0.070(5) 0.094(5) 0.008(4) -0.004(4) -0.023(4)
C40 0.046(3) 0.053(4) 0.074(4) 0.010(3) 0.002(3) -0.005(3)
C53 0.060(4) 0.052(4) 0.061(4) -0.015(3) -0.002(3) -0.010(3)
C67 0.093(6) 0.123(7) 0.130(7) 0.016(5) -0.036(5) -0.023(5)
C26 0.038(4) 0.085(5) 0.106(6) -0.027(4) -0.002(3) -0.013(4)
C55 0.099(5) 0.111(6) 0.080(5) -0.014(4) 0.007(4) -0.006(5)
C16 0.045(3) 0.056(4) 0.056(4) -0.002(3) 0.012(3) -0.010(3)
C35 0.111(6) 0.067(5) 0.073(5) -0.011(4) -0.010(4) -0.025(4)
C50 0.064(4) 0.050(4) 0.050(3) 0.006(3) -0.005(3) 0.008(3)
C58 0.090(5) 0.107(6) 0.039(3) 0.007(3) 0.005(3) -0.011(4)
C63 0.084(5) 0.088(5) 0.085(5) 0.011(4) -0.002(4) -0.018(4)
C13 0.036(3) 0.086(5) 0.080(4) 0.008(4) -0.004(3) -0.012(3)
C59 0.075(5) 0.090(5) 0.061(4) 0.011(3) 0.027(4) -0.002(4)
C54 0.072(5) 0.087(5) 0.100(5) -0.025(4) -0.017(4) -0.011(4)
C46 0.056(4) 0.049(4) 0.093(5) -0.017(3) 0.007(3) -0.009(3)
C27 0.065(4) 0.061(4) 0.099(5) -0.008(4) -0.007(4) -0.016(4)
C12 0.040(4) 0.077(5) 0.091(5) 0.011(4) -0.003(3) 0.011(3)
C17 0.090(5) 0.067(5) 0.114(6) -0.029(4) 0.007(4) 0.006(4)
C38 0.096(5) 0.096(6) 0.083(5) 0.014(4) -0.001(4) 0.015(4)
C6 0.051(4) 0.078(5) 0.104(5) -0.019(4) 0.004(4) -0.018(3)
C19 0.065(4) 0.065(4) 0.078(5) 0.020(3) 0.000(3) 0.009(3)
C39 0.113(6) 0.075(4) 0.060(4) 0.003(3) -0.011(4) 0.013(4)
C5 0.046(4) 0.102(6) 0.106(6) -0.026(5) -0.022(4) -0.021(4)
C4 0.069(4) 0.075(5) 0.076(4) -0.015(4) -0.030(4) -0.001(4)
C41 0.075(5) 0.078(5) 0.127(6) 0.015(4) 0.023(4) -0.003(4)
C20 0.071(4) 0.088(5) 0.124(6) 0.043(4) -0.004(4) 0.018(4)
C18 0.070(4) 0.098(5) 0.085(5) 0.011(4) 0.009(4) 0.013(4)
C37 0.097(5) 0.057(4) 0.050(4) -0.002(3) 0.000(4) 0.004(4)
C21 0.176(8) 0.069(5) 0.114(7) 0.007(4) 0.010(6) -0.001(5)
C34 0.110(6) 0.091(6) 0.109(6) -0.011(5) -0.014(5) -0.048(5)

loop_
_atom_type_symbol
_atom_type_description
_atom_type_scat_dispersion_real
_atom_type_scat_dispersion_imag
_atom_type_scat_source
C C 0.0033 0.0016 'International Tables Vol C Tables 4.2.6.8 and 6.1.1.4'
H H 0.0000 0.0000 'International Tables Vol C Tables 4.2.6.8 and 6.1.1.4'
N N 0.0061 0.0033 'International Tables Vol C Tables 4.2.6.8 and 6.1.1.4'
Y Y -2.7962 3.5667 'International Tables Vol C Tables 4.2.6.8 and 6.1.1.4'

loop_
_geom_angle_atom_site_label_1
_geom_angle_atom_site_label_2
_geom_angle_atom_site_label_3
_geom_angle
N5 Y1 N3 142.13(13)
N5 Y1 N2 101.15(13)
N3 Y1 N2 112.43(13)
N5 Y1 N1 113.21(13)
N3 Y1 N1 99.64(13)
N2 Y1 N1 57.70(12)
N5 Y1 N4 86.81(13)
N3 Y1 N4 71.14(13)
N2 Y1 N4 153.30(13)
N1 Y1 N4 95.69(12)
N5 Y1 N6 70.82(13)
N3 Y1 N6 89.07(13)
N2 Y1 N6 94.47(13)
N1 Y1 N6 152.11(12)
N4 Y1 N6 112.19(12)
N5 Y1 C43 109.61(13)
N3 Y1 C43 108.26(13)
N2 Y1 C43 28.58(12)
N1 Y1 C43 29.12(12)
N4 Y1 C43 124.78(13)
N6 Y1 C43 123.02(14)
C22 N5 C29 104.3(4)
C22 N5 Y1 115.7(3)
C29 N5 Y1 138.3(3)
C9 N4 C10 115.8(4)
C9 N4 Y1 111.4(3)
C10 N4 Y1 132.8(3)
C22 C23 C24 106.5(4)
C22 C23 H23 126.7
C24 C23 H23 126.7
C46 C47 C48 120.0(6)
C46 C47 H47 120.0
C48 C47 H47 120.0
C57 C56 C61 120.3(4)
C57 C56 N2 120.0(4)
C61 C56 N2 119.6(4)
C43 N2 C56 113.8(4)
C43 N2 Y1 91.7(3)
C56 N2 Y1 154.4(3)
C2 C1 N3 111.0(4)
C2 C1 C9 127.6(5)
N3 C1 C9 121.4(4)
C43 N1 C44 115.6(4)
C43 N1 Y1 90.6(3)
C44 N1 Y1 153.9(3)
C49 C44 C45 119.6(5)
C49 C44 N1 119.6(4)
C45 C44 N1 120.7(5)
C32 C31 C36 122.8(5)
C32 C31 N6 119.2(5)
C36 C31 N6 118.0(5)
C30 N6 C31 118.7(4)
C30 N6 Y1 111.4(3)
C31 N6 Y1 129.8(3)
C60 C61 C56 118.3(5)
C60 C61 C62 118.9(5)
C56 C61 C62 122.7(4)
C56 C57 C58 119.2(5)
C56 C57 C65 121.1(4)
C58 C57 C65 119.5(5)
C47 C48 C49 121.4(6)
C47 C48 H48 119.3
C49 C48 H48 119.3
C8 N3 C1 105.4(4)
C8 N3 Y1 139.6(3)
C1 N3 Y1 114.0(3)
C1 C2 C3 107.0(4)
C1 C2 H2 126.5
C3 C2 H2 126.5
C35 C36 C31 117.0(5)
C35 C36 C37 120.7(5)
C31 C36 C37 121.8(5)
C14 C15 C10 117.9(5)
C14 C15 C16 119.9(5)
C10 C15 C16 122.1(5)
C31 C32 C33 116.8(5)
C31 C32 C40 125.4(5)
C33 C32 C40 117.5(5)
C11 C10 C15 121.7(5)
C11 C10 N4 119.3(4)
C15 C10 N4 119.0(4)
C61 C62 C64 111.0(4)
C61 C62 C63 112.4(4)
C64 C62 C63 109.8(5)
C61 C62 H62 107.8
C64 C62 H62 107.8
C63 C62 H62 107.8
C27 C28 C29 118.0(5)
C27 C28 H28 121.0
C29 C28 H28 121.0
C6 C7 C8 116.8(5)
C6 C7 H7 121.6
C8 C7 H7 121.6
C26 C25 C24 117.5(6)
C26 C25 H25 121.3
C24 C25 H25 121.3
C28 C29 N5 127.7(5)
C28 C29 C24 121.9(5)
N5 C29 C24 110.3(4)
N2 C43 N1 120.0(4)
N2 C43 Y1 59.7(2)
N1 C43 Y1 60.3(2)
N2 C43 H43 120.0
N1 C43 H43 120.0
Y1 C43 H43 179.6
C44 C45 C46 117.6(5)
C44 C45 C53 123.6(5)
C46 C45 C53 118.8(5)
C50 C51 H51A 109.5
C50 C51 H51B 109.5
H51A C51 H51B 109.5
C50 C51 H51C 109.5
H51A C51 H51C 109.5
H51B C51 H51C 109.5
C10 C11 C12 117.8(5)
C10 C11 C19 122.6(5)
C12 C11 C19 119.5(5)
C59 C60 C61 120.8(5)
C59 C60 H60 119.6
C61 C60 H60 119.6
N6 C30 C22 121.6(5)
N6 C30 H30 119.2
C22 C30 H30 119.2
C13 C14 C15 120.4(5)
C13 C14 H14 119.8
C15 C14 H14 119.8
C48 C49 C44 119.3(5)
C48 C49 C50 120.5(5)
C44 C49 C50 120.0(5)
N4 C9 C1 121.4(4)
N4 C9 H9 119.3
C1 C9 H9 119.3
C4 C3 C2 134.5(6)
C4 C3 C8 120.0(5)
C2 C3 C8 105.5(4)
N5 C22 C23 112.2(4)
N5 C22 C30 119.9(4)
C23 C22 C30 127.7(5)
N3 C8 C7 128.4(5)
N3 C8 C3 111.0(4)
C7 C8 C3 120.5(5)
C40 C42 H42A 109.5
C40 C42 H42B 109.5
H42A C42 H42B 109.5
C40 C42 H42C 109.5
H42A C42 H42C 109.5
H42B C42 H42C 109.5
C57 C65 C66 113.6(5)
C57 C65 C67 111.1(5)
C66 C65 C67 108.5(5)
C57 C65 H65 107.8
C66 C65 H65 107.8
C67 C65 H65 107.8
C65 C66 H66A 109.5
C65 C66 H66B 109.5
H66A C66 H66B 109.5
C65 C66 H66C 109.5
H66A C66 H66C 109.5
H66B C66 H66C 109.5
C50 C52 H52A 109.5
C50 C52 H52B 109.5
H52A C52 H52B 109.5
C50 C52 H52C 109.5
H52A C52 H52C 109.5
H52B C52 H52C 109.5
C23 C24 C25 135.1(5)
C23 C24 C29 106.6(4)
C25 C24 C29 118.3(5)
C62 C64 H64A 109.5
C62 C64 H64B 109.5
H64A C64 H64B 109.5
C62 C64 H64C 109.5
H64A C64 H64C 109.5
H64B C64 H64C 109.5
C34 C33 C32 121.2(6)
C34 C33 H33 119.4
C32 C33 H33 119.4
C32 C40 C41 114.3(5)
C32 C40 C42 111.2(5)
C41 C40 C42 109.0(5)
C32 C40 H40 107.3
C41 C40 H40 107.3
C42 C40 H40 107.3
C45 C53 C55 112.8(5)
C45 C53 C54 113.1(5)
C55 C53 C54 109.7(5)
C45 C53 H53 107.0
C55 C53 H53 107.0
C54 C53 H53 107.0
C65 C67 H67A 109.5
C65 C67 H67B 109.5
H67A C67 H67B 109.5
C65 C67 H67C 109.5
H67A C67 H67C 109.5
H67B C67 H67C 109.5
C25 C26 C27 125.0(6)
C25 C26 H26 117.5
C27 C26 H26 117.5
C53 C55 H55A 109.5
C53 C55 H55B 109.5
H55A C55 H55B 109.5
C53 C55 H55C 109.5
H55A C55 H55C 109.5
H55B C55 H55C 109.5
C15 C16 C18 110.6(4)
C15 C16 C17 113.2(4)
C18 C16 C17 110.2(5)
C15 C16 H16 107.6
C18 C16 H16 107.6
C17 C16 H16 107.6
C34 C35 C36 121.8(6)
C34 C35 H35 119.1
C36 C35 H35 119.1
C51 C50 C49 109.7(4)
C51 C50 C52 109.5(4)
C49 C50 C52 115.4(4)
C51 C50 H50 107.3
C49 C50 H50 107.3
C52 C50 H50 107.3
C59 C58 C57 120.3(6)
C59 C58 H58 119.9
C57 C58 H58 119.9
C62 C63 H63A 109.5
C62 C63 H63B 109.5
H63A C63 H63B 109.5
C62 C63 H63C 109.5
H63A C63 H63C 109.5
H63B C63 H63C 109.5
C12 C13 C14 120.6(5)
C12 C13 H13 119.7
C14 C13 H13 119.7
C58 C59 C60 120.9(5)
C58 C59 H59 119.5
C60 C59 H59 119.5
C53 C54 H54A 109.5
C53 C54 H54B 109.5
H54A C54 H54B 109.5
C53 C54 H54C 109.5
H54A C54 H54C 109.5
H54B C54 H54C 109.5
C47 C46 C45 122.1(5)
C47 C46 H46 119.0
C45 C46 H46 119.0
C28 C27 C26 119.0(6)
C28 C27 H27 120.5
C26 C27 H27 120.5
C13 C12 C11 121.5(5)
C13 C12 H12 119.3
C11 C12 H12 119.3
C16 C17 H17A 109.5
C16 C17 H17B 109.5
H17A C17 H17B 109.5
C16 C17 H17C 109.5
H17A C17 H17C 109.5
H17B C17 H17C 109.5
C37 C38 H38A 109.5
C37 C38 H38B 109.5
H38A C38 H38B 109.5
C37 C38 H38C 109.5
H38A C38 H38C 109.5
H38B C38 H38C 109.5
C7 C6 C5 123.0(6)
C7 C6 H6 118.5
C5 C6 H6 118.5
C21 C19 C20 110.9(5)
C21 C19 C11 110.2(5)
C20 C19 C11 113.0(5)
C21 C19 H19 107.5
C20 C19 H19 107.5
C11 C19 H19 107.5
C37 C39 H39A 109.5
C37 C39 H39B 109.5
H39A C39 H39B 109.5
C37 C39 H39C 109.5
H39A C39 H39C 109.5
H39B C39 H39C 109.5
C4 C5 C6 119.4(6)
C4 C5 H5 120.3
C6 C5 H5 120.3
C5 C4 C3 120.2(6)
C5 C4 H4 119.9
C3 C4 H4 119.9
C40 C41 H41A 109.5
C40 C41 H41B 109.5
H41A C41 H41B 109.5
C40 C41 H41C 109.5
H41A C41 H41C 109.5
H41B C41 H41C 109.5
C19 C20 H20A 109.5
C19 C20 H20B 109.5
H20A C20 H20B 109.5
C19 C20 H20C 109.5
H20A C20 H20C 109.5
H20B C20 H20C 109.5
C16 C18 H18A 109.5
C16 C18 H18B 109.5
H18A C18 H18B 109.5
C16 C18 H18C 109.5
H18A C18 H18C 109.5
H18B C18 H18C 109.5
C36 C37 C39 113.4(5)
C36 C37 C38 108.5(5)
C39 C37 C38 111.1(5)
C36 C37 H37 107.9
C39 C37 H37 107.9
C38 C37 H37 107.9
C19 C21 H21A 109.5
C19 C21 H21B 109.5
H21A C21 H21B 109.5
C19 C21 H21C 109.5
H21A C21 H21C 109.5
H21B C21 H21C 109.5
C35 C34 C33 120.2(7)
C35 C34 H34 119.9
C33 C34 H34 119.9

loop_
_geom_bond_atom_site_label_1
_geom_bond_atom_site_label_2
_geom_bond_distance
Y1 N5 2.300(4)
Y1 N3 2.324(4)
Y1 N2 2.372(4)
Y1 N1 2.386(4)
Y1 N4 2.515(4)
Y1 N6 2.522(4)
Y1 C43 2.746(5)
N5 C22 1.385(5)
N5 C29 1.398(6)
N4 C9 1.291(5)
N4 C10 1.455(6)
C23 C22 1.390(6)
C23 C24 1.396(6)
C23 H23 0.9300
C47 C46 1.348(7)
C47 C48 1.360(7)
C47 H47 0.9300
C56 C57 1.395(6)
C56 C61 1.406(6)
C56 N2 1.440(5)
N2 C43 1.314(5)
C1 C2 1.381(6)
C1 N3 1.391(5)
C1 C9 1.419(6)
N1 C43 1.337(5)
N1 C44 1.428(6)
C44 C49 1.403(6)
C44 C45 1.411(6)
C31 C32 1.390(7)
C31 C36 1.405(7)
C31 N6 1.451(6)
N6 C30 1.278(5)
C61 C60 1.396(6)
C61 C62 1.527(6)
C57 C58 1.395(7)
C57 C65 1.523(7)
C48 C49 1.397(6)
C48 H48 0.9300
N3 C8 1.361(6)
C2 C3 1.406(6)
C2 H2 0.9300
C36 C35 1.396(7)
C36 C37 1.515(7)
C15 C14 1.401(6)
C15 C10 1.417(6)
C15 C16 1.511(7)
C32 C33 1.405(7)
C32 C40 1.499(7)
C10 C11 1.398(6)
C62 C64 1.536(7)
C62 C63 1.546(7)
C62 H62 0.9800
C28 C27 1.379(7)
C28 C29 1.389(6)
C28 H28 0.9300
C7 C6 1.374(7)
C7 C8 1.404(6)
C7 H7 0.9300
C25 C26 1.332(8)
C25 C24 1.419(7)
C25 H25 0.9300
C29 C24 1.420(6)
C43 H43 0.9300
C45 C46 1.421(7)
C45 C53 1.501(7)
C51 C50 1.510(7)
C51 H51A 0.9600
C51 H51B 0.9600
C51 H51C 0.9600
C11 C12 1.402(7)
C11 C19 1.518(7)
C60 C59 1.370(7)
C60 H60 0.9300
C30 C22 1.435(6)
C30 H30 0.9300
C14 C13 1.393(7)
C14 H14 0.9300
C49 C50 1.534(7)
C9 H9 0.9300
C3 C4 1.384(7)
C3 C8 1.419(6)
C42 C40 1.544(7)
C42 H42A 0.9600
C42 H42B 0.9600
C42 H42C 0.9600
C65 C66 1.526(8)
C65 C67 1.530(8)
C65 H65 0.9800
C66 H66A 0.9600
C66 H66B 0.9600
C66 H66C 0.9600
C52 C50 1.546(6)
C52 H52A 0.9600
C52 H52B 0.9600
C52 H52C 0.9600
C64 H64A 0.9600
C64 H64B 0.9600
C64 H64C 0.9600
C33 C34 1.383(8)
C33 H33 0.9300
C40 C41 1.532(7)
C40 H40 0.9800
C53 C55 1.529(7)
C53 C54 1.534(7)
C53 H53 0.9800
C67 H67A 0.9600
C67 H67B 0.9600
C67 H67C 0.9600
C26 C27 1.391(8)
C26 H26 0.9300
C55 H55A 0.9600
C55 H55B 0.9600
C55 H55C 0.9600
C16 C18 1.513(7)
C16 C17 1.544(7)
C16 H16 0.9800
C35 C34 1.353(8)
C35 H35 0.9300
C50 H50 0.9800
C58 C59 1.366(8)
C58 H58 0.9300
C63 H63A 0.9600
C63 H63B 0.9600
C63 H63C 0.9600
C13 C12 1.366(7)
C13 H13 0.9300
C59 H59 0.9300
C54 H54A 0.9600
C54 H54B 0.9600
C54 H54C 0.9600
C46 H46 0.9300
C27 H27 0.9300
C12 H12 0.9300
C17 H17A 0.9600
C17 H17B 0.9600
C17 H17C 0.9600
C38 C37 1.526(7)
C38 H38A 0.9600
C38 H38B 0.9600
C38 H38C 0.9600
C6 C5 1.411(8)
C6 H6 0.9300
C19 C21 1.498(8)
C19 C20 1.516(7)
C19 H19 0.9800
C39 C37 1.524(7)
C39 H39A 0.9600
C39 H39B 0.9600
C39 H39C 0.9600
C5 C4 1.356(8)
C5 H5 0.9300
C4 H4 0.9300
C41 H41A 0.9600
C41 H41B 0.9600
C41 H41C 0.9600
C20 H20A 0.9600
C20 H20B 0.9600
C20 H20C 0.9600
C18 H18A 0.9600
C18 H18B 0.9600
C18 H18C 0.9600
C37 H37 0.9800
C21 H21A 0.9600
C21 H21B 0.9600
C21 H21C 0.9600
C34 H34 0.9300

loop_
_geom_torsion_atom_site_label_1
_geom_torsion_atom_site_label_2
_geom_torsion_atom_site_label_3
_geom_torsion_atom_site_label_4
_geom_torsion
N3 Y1 N5 C22 67.7(4)
N2 Y1 N5 C22 -84.8(3)
N1 Y1 N5 C22 -144.3(3)
N4 Y1 N5 C22 120.9(3)
N6 Y1 N5 C22 6.1(3)
C43 Y1 N5 C22 -113.2(3)
N3 Y1 N5 C29 -130.1(4)
N2 Y1 N5 C29 77.4(5)
N1 Y1 N5 C29 17.9(5)
N4 Y1 N5 C29 -76.9(4)
N6 Y1 N5 C29 168.3(5)
C43 Y1 N5 C29 49.0(5)
N5 Y1 N4 C9 -153.3(3)
N3 Y1 N4 C9 -4.6(3)
N2 Y1 N4 C9 98.0(4)
N1 Y1 N4 C9 93.7(3)
N6 Y1 N4 C9 -85.5(3)
C43 Y1 N4 C9 95.0(3)
N5 Y1 N4 C10 22.7(4)
N3 Y1 N4 C10 171.4(4)
N2 Y1 N4 C10 -86.0(5)
N1 Y1 N4 C10 -90.3(4)
N6 Y1 N4 C10 90.5(4)
C43 Y1 N4 C10 -89.0(4)
C57 C56 N2 C43 109.6(5)
C61 C56 N2 C43 -69.4(6)
C57 C56 N2 Y1 -66.8(9)
C61 C56 N2 Y1 114.2(7)
N5 Y1 N2 C43 -110.7(3)
N3 Y1 N2 C43 87.2(3)
N1 Y1 N2 C43 -0.2(2)
N4 Y1 N2 C43 -5.3(4)
N6 Y1 N2 C43 178.0(3)
N5 Y1 N2 C56 66.0(7)
N3 Y1 N2 C56 -96.1(7)
N1 Y1 N2 C56 176.5(7)
N4 Y1 N2 C56 171.4(6)
N6 Y1 N2 C56 -5.3(7)
C43 Y1 N2 C56 176.7(8)
N5 Y1 N1 C43 88.9(3)
N3 Y1 N1 C43 -110.4(3)
N2 Y1 N1 C43 0.2(2)
N4 Y1 N1 C43 177.8(3)
N6 Y1 N1 C43 -3.8(4)
N5 Y1 N1 C44 -89.7(7)
N3 Y1 N1 C44 71.1(7)
N2 Y1 N1 C44 -178.4(7)
N4 Y1 N1 C44 -0.7(7)
N6 Y1 N1 C44 177.7(6)
C43 Y1 N1 C44 -178.6(8)
C43 N1 C44 C49 120.5(5)
Y1 N1 C44 C49 -61.1(9)
C43 N1 C44 C45 -63.3(6)
Y1 N1 C44 C45 115.1(7)
C32 C31 N6 C30 -77.6(6)
C36 C31 N6 C30 104.6(5)
C32 C31 N6 Y1 99.5(5)
C36 C31 N6 Y1 -78.3(5)
N5 Y1 N6 C30 -3.6(3)
N3 Y1 N6 C30 -150.9(3)
N2 Y1 N6 C30 96.7(3)
N1 Y1 N6 C30 100.0(4)
N4 Y1 N6 C30 -81.8(3)
C43 Y1 N6 C30 97.8(3)
N5 Y1 N6 C31 179.2(4)
N3 Y1 N6 C31 31.8(4)
N2 Y1 N6 C31 -80.6(4)
N1 Y1 N6 C31 -77.3(5)
N4 Y1 N6 C31 101.0(4)
C43 Y1 N6 C31 -79.4(4)
C57 C56 C61 C60 -3.9(8)
N2 C56 C61 C60 175.1(4)
C57 C56 C61 C62 174.5(5)
N2 C56 C61 C62 -6.5(7)
C61 C56 C57 C58 3.6(8)
N2 C56 C57 C58 -175.4(5)
C61 C56 C57 C65 179.4(5)
N2 C56 C57 C65 0.4(8)
C46 C47 C48 C49 2.6(9)
C2 C1 N3 C8 0.4(5)
C9 C1 N3 C8 -179.9(4)
C2 C1 N3 Y1 171.8(3)
C9 C1 N3 Y1 -8.5(6)
N5 Y1 N3 C8 -128.7(5)
N2 Y1 N3 C8 21.9(5)
N1 Y1 N3 C8 80.9(5)
N4 Y1 N3 C8 173.6(5)
N6 Y1 N3 C8 -72.5(5)
C43 Y1 N3 C8 52.1(5)
N5 Y1 N3 C1 64.1(4)
N2 Y1 N3 C1 -145.2(3)
N1 Y1 N3 C1 -86.3(3)
N4 Y1 N3 C1 6.5(3)
N6 Y1 N3 C1 120.4(3)
C43 Y1 N3 C1 -115.0(3)
N3 C1 C2 C3 -0.8(6)
C9 C1 C2 C3 179.5(5)
C32 C31 C36 C35 -0.7(8)
N6 C31 C36 C35 177.0(5)
C32 C31 C36 C37 171.0(5)
N6 C31 C36 C37 -11.3(7)
C36 C31 C32 C33 1.1(8)
N6 C31 C32 C33 -176.6(5)
C36 C31 C32 C40 -173.1(5)
N6 C31 C32 C40 9.2(8)
C14 C15 C10 C11 -0.7(7)
C16 C15 C10 C11 -178.4(4)
C14 C15 C10 N4 179.5(4)
C16 C15 C10 N4 1.7(7)
C9 N4 C10 C11 87.4(5)
Y1 N4 C10 C11 -88.5(5)
C9 N4 C10 C15 -92.7(5)
Y1 N4 C10 C15 91.4(5)
C60 C61 C62 C64 -71.5(6)
C56 C61 C62 C64 110.1(6)
C60 C61 C62 C63 51.9(7)
C56 C61 C62 C63 -126.5(5)
C27 C28 C29 N5 -178.6(5)
C27 C28 C29 C24 -1.2(8)
C22 N5 C29 C28 179.6(5)
Y1 N5 C29 C28 16.0(8)
C22 N5 C29 C24 1.9(5)
Y1 N5 C29 C24 -161.6(3)
C56 N2 C43 N1 -178.2(4)
Y1 N2 C43 N1 0.3(4)
C56 N2 C43 Y1 -178.4(4)
C44 N1 C43 N2 179.0(4)
Y1 N1 C43 N2 -0.3(4)
C44 N1 C43 Y1 179.3(4)
N5 Y1 C43 N2 77.0(3)
N3 Y1 C43 N2 -103.6(3)
N1 Y1 C43 N2 179.7(4)
N4 Y1 C43 N2 177.1(2)
N6 Y1 C43 N2 -2.4(3)
N5 Y1 C43 N1 -102.7(3)
N3 Y1 C43 N1 76.7(3)
N2 Y1 C43 N1 -179.7(4)
N4 Y1 C43 N1 -2.6(3)
N6 Y1 C43 N1 177.9(2)
C49 C44 C45 C46 -1.2(7)
N1 C44 C45 C46 -177.5(4)
C49 C44 C45 C53 179.8(4)
N1 C44 C45 C53 3.5(7)
C15 C10 C11 C12 1.4(7)
N4 C10 C11 C12 -178.7(4)
C15 C10 C11 C19 178.0(5)
N4 C10 C11 C19 -2.1(7)
C56 C61 C60 C59 1.6(8)
C62 C61 C60 C59 -176.9(5)
C31 N6 C30 C22 178.3(4)
Y1 N6 C30 C22 0.7(6)
C10 C15 C14 C13 -0.2(7)
C16 C15 C14 C13 177.6(5)
C47 C48 C49 C44 -1.1(8)
C47 C48 C49 C50 -175.7(5)
C45 C44 C49 C48 0.5(7)
N1 C44 C49 C48 176.8(4)
C45 C44 C49 C50 175.1(4)
N1 C44 C49 C50 -8.6(7)
C10 N4 C9 C1 -174.7(4)
Y1 N4 C9 C1 2.0(6)
C2 C1 C9 N4 -176.1(5)
N3 C1 C9 N4 4.3(7)
C1 C2 C3 C4 179.7(6)
C1 C2 C3 C8 0.9(5)
C29 N5 C22 C23 -0.7(5)
Y1 N5 C22 C23 167.2(3)
C29 N5 C22 C30 -176.3(4)
Y1 N5 C22 C30 -8.4(6)
C24 C23 C22 N5 -0.8(6)
C24 C23 C22 C30 174.4(5)
N6 C30 C22 N5 5.1(7)
N6 C30 C22 C23 -169.8(5)
C1 N3 C8 C7 -177.4(5)
Y1 N3 C8 C7 14.8(8)
C1 N3 C8 C3 0.2(5)
Y1 N3 C8 C3 -167.6(3)
C6 C7 C8 N3 179.5(5)
C6 C7 C8 C3 2.2(7)
C4 C3 C8 N3 -179.7(5)
C2 C3 C8 N3 -0.7(5)
C4 C3 C8 C7 -2.0(8)
C2 C3 C8 C7 177.1(4)
C56 C57 C65 C66 139.6(5)
C58 C57 C65 C66 -44.6(8)
C56 C57 C65 C67 -97.7(6)
C58 C57 C65 C67 78.1(7)
C22 C23 C24 C25 -177.8(6)
C22 C23 C24 C29 1.9(5)
C26 C25 C24 C23 179.3(6)
C26 C25 C24 C29 -0.3(7)
C28 C29 C24 C23 179.8(5)
N5 C29 C24 C23 -2.4(5)
C28 C29 C24 C25 -0.5(7)
N5 C29 C24 C25 177.4(4)
C31 C32 C33 C34 0.6(9)
C40 C32 C33 C34 175.2(6)
C31 C32 C40 C41 -141.8(5)
C33 C32 C40 C41 44.1(7)
C31 C32 C40 C42 94.2(6)
C33 C32 C40 C42 -79.9(6)
C44 C45 C53 C55 111.5(6)
C46 C45 C53 C55 -67.5(6)
C44 C45 C53 C54 -123.4(5)
C46 C45 C53 C54 57.6(6)
C24 C25 C26 C27 2.9(9)
C14 C15 C16 C18 -87.9(6)
C10 C15 C16 C18 89.9(6)
C14 C15 C16 C17 36.3(7)
C10 C15 C16 C17 -146.0(5)
C31 C36 C35 C34 -1.4(9)
C37 C36 C35 C34 -173.2(6)
C48 C49 C50 C51 98.4(5)
C44 C49 C50 C51 -76.1(6)
C48 C49 C50 C52 -25.8(7)
C44 C49 C50 C52 159.6(4)
C56 C57 C58 C59 -0.8(9)
C65 C57 C58 C59 -176.7(6)
C15 C14 C13 C12 0.3(8)
C57 C58 C59 C60 -1.6(10)
C61 C60 C59 C58 1.1(9)
C48 C47 C46 C45 -3.5(9)
C44 C45 C46 C47 2.8(8)
C53 C45 C46 C47 -178.2(5)
C29 C28 C27 C26 3.5(9)
C25 C26 C27 C28 -4.7(10)
C14 C13 C12 C11 0.5(9)
C10 C11 C12 C13 -1.3(8)
C19 C11 C12 C13 -178.0(5)
C8 C7 C6 C5 -0.4(9)
C10 C11 C19 C21 -101.8(6)
C12 C11 C19 C21 74.8(7)
C10 C11 C19 C20 133.6(5)
C12 C11 C19 C20 -49.9(7)
C7 C6 C5 C4 -1.7(10)
C6 C5 C4 C3 1.9(10)
C2 C3 C4 C5 -178.9(6)
C8 C3 C4 C5 -0.2(9)
C35 C36 C37 C39 -37.8(7)
C31 C36 C37 C39 150.8(5)
C35 C36 C37 C38 86.2(7)
C31 C36 C37 C38 -85.2(6)
C36 C35 C34 C33 3.1(12)
C32 C33 C34 C35 -2.7(11)

loop_
_platon_squeeze_void_nr
_platon_squeeze_void_average_x
_platon_squeeze_void_average_y
_platon_squeeze_void_average_z
_platon_squeeze_void_volume
_platon_squeeze_void_count_electrons
_platon_squeeze_void_content
1 -0.013 0.000 0.000 575 99 ' '
2 0.007 0.500 0.500 575 98 ' '
3 0.083 0.608 0.903 9 1 ' '
4 0.083 0.892 0.403 9 1 ' '
5 0.412 0.675 0.947 10 1 ' '
6 0.412 0.825 0.447 10 1 ' '
7 0.588 0.175 0.553 10 1 ' '
8 0.587 0.325 0.053 11 1 ' '
9 0.916 0.108 0.597 9 1 ' '
10 0.916 0.392 0.097 9 1 ' '
